data_2223645
loop_
_publ_author_name
'Selig, Roland'
'Schollmeyer, Dieter'
'Albrecht, Wolfgang'
'Laufer, Stefan'

_publ_section_title
;
 4-(4-Fluorophenyl)-1-methoxymethyl-2-phenyl-1<i>H</i>-imidazole
;
_journal_coeditor_code BT5098
_journal_issue 11
_journal_name_full 'Acta Crystallographica Section E'
_journal_page_first o2803
_journal_paper_doi 10.1107/S1600536809042366
_journal_volume 65
_journal_year 2009
_chemical_formula_iupac 'C17 H15 F N2 O'
_chemical_formula_moiety 'C17 H15 F N2 O'
_chemical_formula_sum 'C17 H15 F N2 O'
_chemical_formula_weight 282.31
_chemical_name_systematic
;
4-(4-Fluorophenyl)-1-methoxymethyl-2-phenyl-1<i>H</i>-imidazole
;
_space_group_IT_number 14
_symmetry_cell_setting monoclinic
_symmetry_space_group_name_Hall '-P 2yn'
_symmetry_space_group_name_H-M 'P 1 21/n 1'
_atom_sites_solution_hydrogens geom
_atom_sites_solution_primary direct
_atom_sites_solution_secondary difmap
_audit_creation_method SHELXL-97
_cell_angle_alpha 90.00
_cell_angle_beta 92.206(3)
_cell_angle_gamma 90.00
_cell_formula_units_Z 4
_cell_length_a 10.5240(10)
_cell_length_b 11.2480(11)
_cell_length_c 11.9810(12)
_cell_measurement_reflns_used 9878
_cell_measurement_temperature 173(2)
_cell_measurement_theta_max 27.6
_cell_measurement_theta_min 2.4
_cell_volume 1417.2(2)
_computing_cell_refinement 'SAINT (Bruker, 2006)'
_computing_data_collection 'APEX2 (Bruker, 2006)'
_computing_data_reduction 'SAINT (Bruker, 2006)'
_computing_molecular_graphics 'PLATON (Spek, 2009)'
_computing_publication_material 'PLATON (Spek, 2009)'
_computing_structure_refinement 'SHELXL97 (Sheldrick, 2008)'
_computing_structure_solution 'SIR97 (Altomare <i>et al.</i>,  1999)'
_diffrn_ambient_temperature 173(2)
_diffrn_measured_fraction_theta_full 0.994
_diffrn_measured_fraction_theta_max 0.994
_diffrn_measurement_device '\k-geometry diffractometer'
_diffrn_measurement_device_type 'Bruker SMART CCD'
_diffrn_measurement_method 'CCD scan'
_diffrn_radiation_monochromator graphite
_diffrn_radiation_type MoK\a
_diffrn_radiation_wavelength 0.71069
_diffrn_reflns_av_R_equivalents 0.0429
_diffrn_reflns_av_sigmaI/netI 0.0184
_diffrn_reflns_limit_h_max 13
_diffrn_reflns_limit_h_min -13
_diffrn_reflns_limit_k_max 14
_diffrn_reflns_limit_k_min -14
_diffrn_reflns_limit_l_max 15
_diffrn_reflns_limit_l_min -15
_diffrn_reflns_number 37183
_diffrn_reflns_theta_full 27.73
_diffrn_reflns_theta_max 27.73
_diffrn_reflns_theta_min 2.48
_exptl_absorpt_coefficient_mu 0.093
_exptl_absorpt_correction_type none
_exptl_crystal_colour colourless
_exptl_crystal_density_diffrn 1.323
_exptl_crystal_density_method 'not measured'
_exptl_crystal_description needle
_exptl_crystal_F_000 592
_exptl_crystal_size_max 0.40
_exptl_crystal_size_mid 0.30
_exptl_crystal_size_min 0.10
_refine_diff_density_max 0.280
_refine_diff_density_min -0.175
_refine_ls_extinction_method none
_refine_ls_goodness_of_fit_ref 1.074
_refine_ls_hydrogen_treatment constr
_refine_ls_matrix_type full
_refine_ls_number_parameters 191
_refine_ls_number_reflns 3319
_refine_ls_number_restraints 0
_refine_ls_restrained_S_all 1.074
_refine_ls_R_factor_all 0.0499
_refine_ls_R_factor_gt 0.0373
_refine_ls_shift/su_max 0.001
_refine_ls_shift/su_mean 0.000
_refine_ls_structure_factor_coef Fsqd
_refine_ls_weighting_details 'calc w=1/[\s^2^(Fo^2^)+(0.0415P)^2^+0.5423P] where P=(Fo^2^+2Fc^2^)/3'
_refine_ls_weighting_scheme calc
_refine_ls_wR_factor_obs 0.0923
_refine_ls_wR_factor_ref 0.1057
_reflns_number_gt 2745
_reflns_number_total 3319
_reflns_threshold_expression I>2\s(I)
_cod_data_source_file bt5098.cif
_cod_data_source_block I
_cod_original_sg_symbol_H-M 'P 21/n'
_cod_database_code 2223645
_cod_database_fobs_code 2223645

loop_
_symmetry_equiv_pos_as_xyz
'x, y, z'
'-x+1/2, y+1/2, -z+1/2'
'-x, -y, -z'
'x-1/2, -y-1/2, z-1/2'

loop_
_atom_site_type_symbol
_atom_site_label
_atom_site_fract_x
_atom_site_fract_y
_atom_site_fract_z
_atom_site_U_iso_or_equiv
_atom_site_adp_type
_atom_site_calc_flag
_atom_site_refinement_flags
_atom_site_occupancy
_atom_site_disorder_assembly
_atom_site_disorder_group
C C1 0.37469(12) 0.48140(11) 0.36743(10) 0.0272(3) Uani d . 1 . .
N N2 0.47445(10) 0.45452(9) 0.30842(8) 0.0284(2) Uani d . 1 . .
C C3 0.55709(12) 0.54982(10) 0.32055(10) 0.0268(3) Uani d . 1 . .
C C4 0.50522(12) 0.63404(11) 0.38760(10) 0.0289(3) Uani d . 1 . .
H H4 0.5423 0.7079 0.4093 0.035 Uiso calc R 1 . .
N N5 0.38931(10) 0.59103(9) 0.41746(8) 0.0281(2) Uani d . 1 . .
C C6 0.26578(12) 0.40118(11) 0.38101(10) 0.0282(3) Uani d . 1 . .
C C7 0.14177(12) 0.44168(12) 0.39029(11) 0.0348(3) Uani d . 1 . .
H H7 0.1246 0.5246 0.3893 0.042 Uiso calc R 1 . .
C C8 0.04297(14) 0.36122(14) 0.40103(13) 0.0414(3) Uani d . 1 . .
H H8 -0.0413 0.3896 0.4082 0.050 Uiso calc R 1 . .
C C9 0.06605(14) 0.23974(14) 0.40139(12) 0.0424(3) Uani d . 1 . .
H H9 -0.0019 0.1852 0.4097 0.051 Uiso calc R 1 . .
C C10 0.18894(14) 0.19848(13) 0.38951(12) 0.0390(3) Uani d . 1 . .
H H10 0.2051 0.1154 0.3879 0.047 Uiso calc R 1 . .
C C11 0.28813(13) 0.27826(11) 0.37999(11) 0.0323(3) Uani d . 1 . .
H H11 0.3723 0.2494 0.3727 0.039 Uiso calc R 1 . .
C C12 0.68112(12) 0.55033(10) 0.26877(10) 0.0270(3) Uani d . 1 . .
C C13 0.70870(13) 0.46715(11) 0.18610(11) 0.0318(3) Uani d . 1 . .
H H13 0.6454 0.4118 0.1618 0.038 Uiso calc R 1 . .
C C14 0.82693(13) 0.46451(11) 0.13935(11) 0.0342(3) Uani d . 1 . .
H H14 0.8453 0.4076 0.0837 0.041 Uiso calc R 1 . .
C C15 0.91715(13) 0.54576(12) 0.17496(11) 0.0334(3) Uani d . 1 . .
C C16 0.89444(13) 0.62991(12) 0.25570(12) 0.0370(3) Uani d . 1 . .
H H16 0.9582 0.6856 0.2784 0.044 Uiso calc R 1 . .
C C17 0.77620(13) 0.63091(12) 0.30265(11) 0.0340(3) Uani d . 1 . .
H H17 0.7593 0.6875 0.3590 0.041 Uiso calc R 1 . .
F F18 1.03312(8) 0.54292(8) 0.12881(8) 0.0482(2) Uani d . 1 . .
C C19 0.30688(12) 0.64839(12) 0.49708(10) 0.0312(3) Uani d . 1 . .
H H19A 0.2692 0.5866 0.5445 0.037 Uiso calc R 1 . .
H H19B 0.3591 0.7012 0.5464 0.037 Uiso calc R 1 . .
O O20 0.20865(9) 0.71516(8) 0.44560(8) 0.0363(2) Uani d . 1 . .
C C21 0.25020(16) 0.82639(13) 0.40291(12) 0.0446(4) Uani d . 1 . .
H H21A 0.2889 0.8737 0.4639 0.067 Uiso calc R 1 . .
H H21B 0.1772 0.8694 0.3694 0.067 Uiso calc R 1 . .
H H21C 0.3130 0.8125 0.3460 0.067 Uiso calc R 1 . .

loop_
_atom_site_aniso_label
_atom_site_aniso_U_11
_atom_site_aniso_U_22
_atom_site_aniso_U_33
_atom_site_aniso_U_12
_atom_site_aniso_U_13
_atom_site_aniso_U_23
C1 0.0285(6) 0.0255(6) 0.0277(6) 0.0024(5) 0.0004(4) 0.0019(4)
N2 0.0283(5) 0.0269(5) 0.0302(5) 0.0001(4) 0.0024(4) 0.0008(4)
C3 0.0284(6) 0.0253(6) 0.0265(6) 0.0001(5) -0.0001(4) 0.0030(4)
C4 0.0293(6) 0.0260(6) 0.0315(6) -0.0014(5) 0.0017(5) 0.0010(5)
N5 0.0294(5) 0.0259(5) 0.0291(5) 0.0012(4) 0.0026(4) -0.0001(4)
C6 0.0287(6) 0.0290(6) 0.0269(6) -0.0012(5) 0.0016(4) -0.0001(5)
C7 0.0311(7) 0.0337(7) 0.0394(7) 0.0012(5) 0.0013(5) -0.0020(5)
C8 0.0294(7) 0.0493(9) 0.0458(8) -0.0034(6) 0.0047(6) -0.0048(6)
C9 0.0398(8) 0.0453(8) 0.0424(8) -0.0156(6) 0.0044(6) -0.0012(6)
C10 0.0477(8) 0.0295(7) 0.0395(7) -0.0060(6) 0.0000(6) 0.0004(5)
C11 0.0328(7) 0.0294(6) 0.0346(6) 0.0004(5) 0.0008(5) -0.0005(5)
C12 0.0291(6) 0.0245(6) 0.0275(6) 0.0009(5) 0.0019(4) 0.0047(4)
C13 0.0350(7) 0.0277(6) 0.0327(6) -0.0038(5) 0.0029(5) -0.0005(5)
C14 0.0398(7) 0.0288(6) 0.0345(6) 0.0000(5) 0.0095(5) -0.0013(5)
C15 0.0302(7) 0.0327(7) 0.0380(7) 0.0012(5) 0.0092(5) 0.0053(5)
C16 0.0340(7) 0.0326(7) 0.0447(8) -0.0070(5) 0.0056(6) -0.0033(6)
C17 0.0351(7) 0.0295(6) 0.0377(7) -0.0020(5) 0.0058(5) -0.0043(5)
F18 0.0380(5) 0.0473(5) 0.0609(6) -0.0051(4) 0.0216(4) -0.0058(4)
C19 0.0341(7) 0.0293(6) 0.0305(6) 0.0043(5) 0.0060(5) 0.0008(5)
O20 0.0355(5) 0.0292(5) 0.0444(5) 0.0070(4) 0.0049(4) 0.0032(4)
C21 0.0661(10) 0.0279(7) 0.0394(7) 0.0026(7) -0.0033(7) 0.0026(6)

loop_
_atom_type_symbol
_atom_type_description
_atom_type_scat_dispersion_real
_atom_type_scat_dispersion_imag
_atom_type_scat_source
C C 0.0033 0.0016 'International Tables Vol C Tables 4.2.6.8 and 6.1.1.4'
H H 0.0000 0.0000 'International Tables Vol C Tables 4.2.6.8 and 6.1.1.4'
N N 0.0061 0.0033 'International Tables Vol C Tables 4.2.6.8 and 6.1.1.4'
O O 0.0106 0.0060 'International Tables Vol C Tables 4.2.6.8 and 6.1.1.4'
F F 0.0171 0.0103 'International Tables Vol C Tables 4.2.6.8 and 6.1.1.4'

loop_
_geom_angle_atom_site_label_1
_geom_angle_atom_site_label_2
_geom_angle_atom_site_label_3
_geom_angle_site_symmetry_1
_geom_angle_site_symmetry_3
_geom_angle
_geom_angle_publ_flag
N2 C1 N5 . . 111.07(11) ?
N2 C1 C6 . . 123.78(11) ?
N5 C1 C6 . . 125.09(11) ?
C1 N2 C3 . . 105.97(10) ?
C4 C3 N2 . . 109.53(11) ?
C4 C3 C12 . . 128.82(11) ?
N2 C3 C12 . . 121.62(11) ?
C3 C4 N5 . . 106.71(11) ?
C3 C4 H4 . . 126.6 ?
N5 C4 H4 . . 126.6 ?
C4 N5 C1 . . 106.72(10) ?
C4 N5 C19 . . 124.72(11) ?
C1 N5 C19 . . 128.27(11) ?
C7 C6 C11 . . 118.81(12) ?
C7 C6 C1 . . 123.02(12) ?
C11 C6 C1 . . 118.13(11) ?
C8 C7 C6 . . 120.16(13) ?
C8 C7 H7 . . 119.9 ?
C6 C7 H7 . . 119.9 ?
C9 C8 C7 . . 120.70(14) ?
C9 C8 H8 . . 119.7 ?
C7 C8 H8 . . 119.7 ?
C10 C9 C8 . . 119.54(13) ?
C10 C9 H9 . . 120.2 ?
C8 C9 H9 . . 120.2 ?
C11 C10 C9 . . 120.04(13) ?
C11 C10 H10 . . 120.0 ?
C9 C10 H10 . . 120.0 ?
C10 C11 C6 . . 120.72(13) ?
C10 C11 H11 . . 119.6 ?
C6 C11 H11 . . 119.6 ?
C17 C12 C13 . . 118.20(12) ?
C17 C12 C3 . . 121.21(11) ?
C13 C12 C3 . . 120.56(11) ?
C14 C13 C12 . . 120.95(12) ?
C14 C13 H13 . . 119.5 ?
C12 C13 H13 . . 119.5 ?
C15 C14 C13 . . 118.77(12) ?
C15 C14 H14 . . 120.6 ?
C13 C14 H14 . . 120.6 ?
F18 C15 C14 . . 118.59(12) ?
F18 C15 C16 . . 118.90(12) ?
C14 C15 C16 . . 122.51(12) ?
C15 C16 C17 . . 118.19(12) ?
C15 C16 H16 . . 120.9 ?
C17 C16 H16 . . 120.9 ?
C16 C17 C12 . . 121.38(12) ?
C16 C17 H17 . . 119.3 ?
C12 C17 H17 . . 119.3 ?
O20 C19 N5 . . 113.27(10) ?
O20 C19 H19A . . 108.9 ?
N5 C19 H19A . . 108.9 ?
O20 C19 H19B . . 108.9 ?
N5 C19 H19B . . 108.9 ?
H19A C19 H19B . . 107.7 ?
C19 O20 C21 . . 113.37(11) ?
O20 C21 H21A . . 109.5 ?
O20 C21 H21B . . 109.5 ?
H21A C21 H21B . . 109.5 ?
O20 C21 H21C . . 109.5 ?
H21A C21 H21C . . 109.5 ?
H21B C21 H21C . . 109.5 ?

loop_
_geom_bond_atom_site_label_1
_geom_bond_atom_site_label_2
_geom_bond_site_symmetry_2
_geom_bond_distance
_geom_bond_publ_flag
C1 N2 . 1.3231(15) ?
C1 N5 . 1.3772(16) ?
C1 C6 . 1.4727(17) ?
N2 C3 . 1.3844(15) ?
C3 C4 . 1.3691(17) ?
C3 C12 . 1.4666(17) ?
C4 N5 . 1.3725(16) ?
C4 H4 . 0.9500 ?
N5 C19 . 1.4637(15) ?
C6 C7 . 1.3907(18) ?
C6 C11 . 1.4026(18) ?
C7 C8 . 1.3882(19) ?
C7 H7 . 0.9500 ?
C8 C9 . 1.388(2) ?
C8 H8 . 0.9500 ?
C9 C10 . 1.387(2) ?
C9 H9 . 0.9500 ?
C10 C11 . 1.3846(19) ?
C10 H10 . 0.9500 ?
C11 H11 . 0.9500 ?
C12 C17 . 1.3987(18) ?
C12 C13 . 1.4010(17) ?
C13 C14 . 1.3844(18) ?
C13 H13 . 0.9500 ?
C14 C15 . 1.3738(19) ?
C14 H14 . 0.9500 ?
C15 F18 . 1.3595(15) ?
C15 C16 . 1.3808(19) ?
C16 C17 . 1.3853(18) ?
C16 H16 . 0.9500 ?
C17 H17 . 0.9500 ?
C19 O20 . 1.4014(15) ?
C19 H19A . 0.9900 ?
C19 H19B . 0.9900 ?
O20 C21 . 1.4266(17) ?
C21 H21A . 0.9800 ?
C21 H21B . 0.9800 ?
C21 H21C . 0.9800 ?

loop_
_geom_torsion_atom_site_label_1
_geom_torsion_atom_site_label_2
_geom_torsion_atom_site_label_3
_geom_torsion_atom_site_label_4
_geom_torsion_site_symmetry_1
_geom_torsion_site_symmetry_2
_geom_torsion_site_symmetry_3
_geom_torsion_site_symmetry_4
_geom_torsion
_geom_torsion_publ_flag
N5 C1 N2 C3 . . . . 0.12(13) ?
C6 C1 N2 C3 . . . . -177.34(11) ?
C1 N2 C3 C4 . . . . -0.04(13) ?
C1 N2 C3 C12 . . . . 178.28(10) ?
N2 C3 C4 N5 . . . . -0.04(13) ?
C12 C3 C4 N5 . . . . -178.21(11) ?
C3 C4 N5 C1 . . . . 0.11(13) ?
C3 C4 N5 C19 . . . . 174.26(11) ?
N2 C1 N5 C4 . . . . -0.15(13) ?
C6 C1 N5 C4 . . . . 177.27(11) ?
N2 C1 N5 C19 . . . . -174.02(11) ?
C6 C1 N5 C19 . . . . 3.40(19) ?
N2 C1 C6 C7 . . . . -146.46(13) ?
N5 C1 C6 C7 . . . . 36.44(18) ?
N2 C1 C6 C11 . . . . 30.93(17) ?
N5 C1 C6 C11 . . . . -146.17(12) ?
C11 C6 C7 C8 . . . . 1.54(19) ?
C1 C6 C7 C8 . . . . 178.91(12) ?
C6 C7 C8 C9 . . . . -0.7(2) ?
C7 C8 C9 C10 . . . . -0.8(2) ?
C8 C9 C10 C11 . . . . 1.5(2) ?
C9 C10 C11 C6 . . . . -0.7(2) ?
C7 C6 C11 C10 . . . . -0.84(19) ?
C1 C6 C11 C10 . . . . -178.34(12) ?
C4 C3 C12 C17 . . . . 13.98(19) ?
N2 C3 C12 C17 . . . . -163.99(11) ?
C4 C3 C12 C13 . . . . -168.03(12) ?
N2 C3 C12 C13 . . . . 14.00(17) ?
C17 C12 C13 C14 . . . . 0.16(19) ?
C3 C12 C13 C14 . . . . -177.89(11) ?
C12 C13 C14 C15 . . . . -0.4(2) ?
C13 C14 C15 F18 . . . . -179.97(12) ?
C13 C14 C15 C16 . . . . 0.1(2) ?
F18 C15 C16 C17 . . . . -179.40(12) ?
C14 C15 C16 C17 . . . . 0.6(2) ?
C15 C16 C17 C12 . . . . -0.8(2) ?
C13 C12 C17 C16 . . . . 0.49(19) ?
C3 C12 C17 C16 . . . . 178.53(12) ?
C4 N5 C19 O20 . . . . 99.09(14) ?
C1 N5 C19 O20 . . . . -88.05(15) ?
N5 C19 O20 C21 . . . . -76.19(14) ?

loop_
_cod_related_entry_id
_cod_related_entry_database
_cod_related_entry_code
1 ChemSpider 24743575
